data_2106098
loop_
_publ_author_name
'Klepp, K.'
'Parthe, E.'

_publ_section_title
;
 Fe B - Cr B stacking invariants in the system Gd Ni - Tb Ni
;
_journal_name_full 'Acta Crystallographica B (24,1968-38,1982)'
_journal_page_first 495
_journal_page_last 499
_journal_volume 37
_journal_year 1981
_chemical_formula_sum 'Gd0.2 Ni Tb0.8'
_chemical_name_systematic '(Gd0.2 Tb0.8) Ni'
_space_group_IT_number 11
_symmetry_space_group_name_Hall '-P 2yb'
_symmetry_space_group_name_H-M 'P 1 21/m 1'
_cell_angle_alpha 90
_cell_angle_beta 97.3
_cell_angle_gamma 90
_cell_formula_units_Z 6
_cell_length_a 10.67
_cell_length_b 4.195
_cell_length_c 5.475
_cell_volume 243.078
_citation_journal_id_ASTM ACBCAR
_cod_data_source_file Klepp_ACBCAR_1981_463.cif
_cod_data_source_block Gd0.2Ni1Tb0.8
_cod_original_cell_volume 243.0782
_cod_original_formula_sum 'Gd0.2 Ni1 Tb0.8'
_cod_database_code 2106098

loop_
_symmetry_equiv_pos_as_xyz
x,y,z
-x,y+1/2,-z
-x,-y,-z
x,-y-1/2,z

loop_
_atom_site_label
_atom_site_type_symbol
_atom_site_fract_x
_atom_site_fract_y
_atom_site_fract_z
_atom_site_occupancy
_atom_site_U_iso_or_equiv
Tb1 Tb 0.1198 0.25 0.8948 0.8 0.0
Tb3 Tb 0.7869 0.25 0.5833 0.8 0.0
Ni2 Ni 0.357 0.25 0.211 1 0.0
Ni1 Ni 0.025 0.25 0.38 1 0.0
Gd2 Gd 0.4539 0.25 0.742 0.2 0.0
Gd3 Gd 0.7869 0.25 0.5833 0.2 0.0
Ni3 Ni 0.69 0.25 0.053 1 0.0
Tb2 Tb 0.4539 0.25 0.742 0.8 0.0
Gd1 Gd 0.1198 0.25 0.8948 0.2 0.0
